data_4308069
loop_
_publ_author_name
'Silke Courtenay'
'Denise Walsh'
'Sarah Hawkeswood'
'Pingrong Wei'
'Anjan Kumar Das'
'Douglas W. Stephan'

_publ_section_title
;
Boron and Aluminum Complexes of Sterically Demanding Phosphinimines and
Phosphinimides
;
_journal_name_full 'Inorganic Chemistry'
_journal_page_first 3623
_journal_page_last 3631
_journal_paper_doi 10.1021/ic0700351
_journal_volume 46
_journal_year 2007
_chemical_formula_sum 'C24 H54 B2 F4 N2 P2'
_chemical_formula_weight 530.25
_space_group_IT_number 205
_symmetry_cell_setting orthorhombic
_symmetry_space_group_name_Hall '-P 2ac 2ab 3'
_symmetry_space_group_name_H-M 'P a -3'
_atom_sites_solution_hydrogens geom
_atom_sites_solution_primary direct
_atom_sites_solution_secondary difmap
_audit_creation_method SHELXL-97
_cell_angle_alpha 90.00
_cell_angle_beta 90.00
_cell_angle_gamma 90.00
_cell_formula_units_Z 4
_cell_length_a 14.298(4)
_cell_length_b 14.298(4)
_cell_length_c 14.298(4)
_cell_measurement_temperature 293(2)
_cell_measurement_theta_max 25.0
_cell_measurement_theta_min 2.0
_cell_volume 2923.0(14)
_computing_structure_refinement 'SHELXL-97 (Sheldrick, 1997)'
_computing_structure_solution 'SHELXS-97 (Sheldrick, 1990)'
_diffrn_ambient_temperature 293(2)
_diffrn_measured_fraction_theta_full 0.995
_diffrn_measured_fraction_theta_max 0.995
_diffrn_radiation_monochromator graphite
_diffrn_radiation_source 'fine-focus sealed tube'
_diffrn_radiation_type MoK\a
_diffrn_radiation_wavelength 0.71073
_diffrn_reflns_av_R_equivalents 0.0763
_diffrn_reflns_av_sigmaI/netI 0.0452
_diffrn_reflns_limit_h_max 15
_diffrn_reflns_limit_h_min -2
_diffrn_reflns_limit_k_max 15
_diffrn_reflns_limit_k_min -7
_diffrn_reflns_limit_l_max 8
_diffrn_reflns_limit_l_min -14
_diffrn_reflns_number 3111
_diffrn_reflns_theta_full 22.50
_diffrn_reflns_theta_max 22.50
_diffrn_reflns_theta_min 2.47
_exptl_absorpt_coefficient_mu 0.190
_exptl_absorpt_correction_T_max 1.000000
_exptl_absorpt_correction_T_min 0.300355
_exptl_absorpt_correction_type empirical
_exptl_crystal_density_diffrn 1.205
_exptl_crystal_density_method 'not measured'
_exptl_crystal_F_000 1152
_exptl_crystal_size_max 0.26
_exptl_crystal_size_mid 0.22
_exptl_crystal_size_min 0.18
_refine_diff_density_max 0.218
_refine_diff_density_min -0.181
_refine_diff_density_rms 0.053
_refine_ls_extinction_method none
_refine_ls_goodness_of_fit_ref 1.047
_refine_ls_hydrogen_treatment mixed
_refine_ls_matrix_type full
_refine_ls_number_parameters 61
_refine_ls_number_reflns 644
_refine_ls_number_restraints 0
_refine_ls_restrained_S_all 1.047
_refine_ls_R_factor_all 0.0802
_refine_ls_R_factor_gt 0.0588
_refine_ls_shift/su_max 0.000
_refine_ls_shift/su_mean 0.000
_refine_ls_structure_factor_coef Fsqd
_refine_ls_weighting_details 'calc w=1/[\s^2^(Fo^2^)+(0.1109P)^2^+0.6850P] where P=(Fo^2^+2Fc^2^)/3'
_refine_ls_weighting_scheme calc
_refine_ls_wR_factor_gt 0.1571
_refine_ls_wR_factor_ref 0.1757
_reflns_number_gt 469
_reflns_number_total 644
_reflns_threshold_expression >2sigma(I)
_cod_data_source_file ic0700351si20070111_011533_6.cif
_cod_data_source_block '[(?-t-Bu3PN)2BF2]2'
_cod_original_cell_volume 2922.9(16)
_cod_database_code 4308069

loop_
_symmetry_equiv_pos_as_xyz
'x, y, z'
'-x+1/2, -y, z+1/2'
'-x, y+1/2, -z+1/2'
'x+1/2, -y+1/2, -z'
'z, x, y'
'z+1/2, -x+1/2, -y'
'-z+1/2, -x, y+1/2'
'-z, x+1/2, -y+1/2'
'y, z, x'
'-y, z+1/2, -x+1/2'
'y+1/2, -z+1/2, -x'
'-y+1/2, -z, x+1/2'
'-x, -y, -z'
'x-1/2, y, -z-1/2'
'x, -y-1/2, z-1/2'
'-x-1/2, y-1/2, z'
'-z, -x, -y'
'-z-1/2, x-1/2, y'
'z-1/2, x, -y-1/2'
'z, -x-1/2, y-1/2'
'-y, -z, -x'
'y, -z-1/2, x-1/2'
'-y-1/2, z-1/2, x'
'y-1/2, z, -x-1/2'

loop_
_atom_site_label
_atom_site_type_symbol
_atom_site_fract_x
_atom_site_fract_y
_atom_site_fract_z
_atom_site_U_iso_or_equiv
_atom_site_adp_type
_atom_site_occupancy
_atom_site_symmetry_multiplicity
_atom_site_calc_flag
_atom_site_refinement_flags
_atom_site_disorder_assembly
_atom_site_disorder_group
P1 P 0.88968(5) 0.38968(5) 0.11032(5) 0.0383(7) Uani 1 3 d S . .
C4 C 0.9475(3) 0.2713(3) 0.1286(3) 0.0617(12) Uani 1 1 d . . .
C3 C 0.9032(3) 0.2128(3) 0.2073(4) 0.0962(17) Uani 1 1 d . . .
H3A H 0.9358 0.1544 0.2128 0.144 Uiso 1 1 calc R . .
H3B H 0.8386 0.2011 0.1929 0.144 Uiso 1 1 calc R . .
H3C H 0.9074 0.2464 0.2653 0.144 Uiso 1 1 calc R . .
C2 C 0.9446(4) 0.2142(3) 0.0378(4) 0.108(2) Uani 1 1 d . . .
H2A H 0.9736 0.1545 0.0480 0.162 Uiso 1 1 calc R . .
H2B H 0.9776 0.2472 -0.0104 0.162 Uiso 1 1 calc R . .
H2C H 0.8808 0.2051 0.0191 0.162 Uiso 1 1 calc R . .
C1 C 1.0509(3) 0.2836(4) 0.1522(4) 0.110(2) Uani 1 1 d . . .
H1A H 1.0791 0.2233 0.1616 0.165 Uiso 1 1 calc R . .
H1B H 1.0569 0.3200 0.2083 0.165 Uiso 1 1 calc R . .
H1C H 1.0819 0.3151 0.1016 0.165 Uiso 1 1 calc R . .
N1 N 0.95417(19) 0.45417(19) 0.04583(19) 0.0499(13) Uani 1 3 d S . .
F1 F 1.1167(3) 0.4003(3) -0.0031(4) 0.1101(16) Uani 0.67 1 d P . .
B1 B 1.025(4) 0.4398(10) -0.034(3) 0.069(13) Uani 0.33 1 d P . .

loop_
_atom_site_aniso_label
_atom_site_aniso_U_11
_atom_site_aniso_U_22
_atom_site_aniso_U_33
_atom_site_aniso_U_23
_atom_site_aniso_U_13
_atom_site_aniso_U_12
P1 0.0383(7) 0.0383(7) 0.0383(7) 0.0025(4) 0.0025(4) -0.0025(4)
C4 0.060(2) 0.047(2) 0.078(3) 0.014(2) 0.013(2) 0.0097(18)
C3 0.104(4) 0.070(3) 0.115(4) 0.045(3) 0.027(3) 0.022(3)
C2 0.164(5) 0.053(3) 0.107(4) -0.010(3) 0.041(4) 0.021(3)
C1 0.063(3) 0.104(4) 0.164(5) 0.032(4) -0.001(3) 0.025(3)
N1 0.0499(13) 0.0499(13) 0.0499(13) 0.0077(13) 0.0077(13) -0.0077(13)
F1 0.090(3) 0.089(3) 0.151(4) 0.058(3) 0.058(3) 0.035(2)
B1 0.12(3) 0.034(10) 0.052(8) -0.031(12) 0.011(11) -0.03(2)

loop_
_atom_type_symbol
_atom_type_description
_atom_type_scat_dispersion_real
_atom_type_scat_dispersion_imag
_atom_type_scat_source
C C 0.0033 0.0016 'International Tables Vol C Tables 4.2.6.8 and 6.1.1.4'
H H 0.0000 0.0000 'International Tables Vol C Tables 4.2.6.8 and 6.1.1.4'
B B 0.0013 0.0007 'International Tables Vol C Tables 4.2.6.8 and 6.1.1.4'
N N 0.0061 0.0033 'International Tables Vol C Tables 4.2.6.8 and 6.1.1.4'
F F 0.0171 0.0103 'International Tables Vol C Tables 4.2.6.8 and 6.1.1.4'
P P 0.1023 0.0942 'International Tables Vol C Tables 4.2.6.8 and 6.1.1.4'

loop_
_geom_angle_atom_site_label_1
_geom_angle_atom_site_label_2
_geom_angle_atom_site_label_3
_geom_angle
_geom_angle_site_symmetry_1
_geom_angle_site_symmetry_3
_geom_angle_publ_flag
N1 P1 C4 110.03(12) . 8_645 ?
N1 P1 C4 110.03(12) . 11_556 ?
C4 P1 C4 108.91(12) 8_645 11_556 ?
N1 P1 C4 110.03(12) . . ?
C4 P1 C4 108.91(12) 8_645 . ?
C4 P1 C4 108.91(12) 11_556 . ?
C1 C4 C2 105.9(4) . . ?
C1 C4 C3 107.4(4) . . ?
C2 C4 C3 108.6(3) . . ?
C1 C4 P1 110.4(3) . . ?
C2 C4 P1 110.2(3) . . ?
C3 C4 P1 113.9(3) . . ?
B1 N1 B1 72.5(7) 8_645 11_556 ?
B1 N1 B1 72.5(7) 8_645 . ?
B1 N1 B1 72.5(7) 11_556 . ?
B1 N1 B1 39.8(3) 8_645 13_765 ?
B1 N1 B1 39.8(3) 11_556 13_765 ?
B1 N1 B1 85.8(8) . 13_765 ?
B1 N1 B1 39.8(3) 8_645 23_764 ?
B1 N1 B1 85.8(8) 11_556 23_764 ?
B1 N1 B1 39.8(3) . 23_764 ?
B1 N1 B1 71.9(10) 13_765 23_764 ?
B1 N1 B1 85.8(8) 8_645 20_675 ?
B1 N1 B1 39.8(3) 11_556 20_675 ?
B1 N1 B1 39.8(3) . 20_675 ?
B1 N1 B1 71.9(10) 13_765 20_675 ?
B1 N1 B1 71.9(10) 23_764 20_675 ?
B1 N1 P1 136.9(5) 8_645 . ?
B1 N1 P1 136.9(5) 11_556 . ?
B1 N1 P1 136.9(5) . . ?
B1 N1 P1 137.3(6) 13_765 . ?
B1 N1 P1 137.3(6) 23_764 . ?
B1 N1 P1 137.3(6) 20_675 . ?
B1 F1 B1 43.7(16) 23_764 . ?
B1 B1 B1 119.98(7) 23_764 20_675 ?
B1 B1 F1 161(6) 23_764 20_675 ?
B1 B1 F1 78(6) 20_675 20_675 ?
B1 B1 F1 59(5) 23_764 . ?
B1 B1 F1 172(2) 20_675 . ?
F1 B1 F1 104.7(16) 20_675 . ?
B1 B1 N1 70.6(12) 23_764 . ?
B1 B1 N1 70.6(12) 20_675 . ?
F1 B1 N1 114(3) 20_675 . ?
F1 B1 N1 114(3) . . ?
B1 B1 N1 69.6(11) 23_764 13_765 ?
B1 B1 N1 69.6(11) 20_675 13_765 ?
F1 B1 N1 126(3) 20_675 13_765 ?
F1 B1 N1 104(3) . 13_765 ?
N1 B1 N1 94.2(8) . 13_765 ?
B1 B1 B1 30.01(4) 23_764 8_645 ?
B1 B1 B1 90.000(2) 20_675 8_645 ?
F1 B1 B1 166(5) 20_675 8_645 ?
F1 B1 B1 88(5) . 8_645 ?
N1 B1 B1 53.8(4) . 8_645 ?
N1 B1 B1 54.0(5) 13_765 8_645 ?
B1 B1 B1 90.000(9) 23_764 11_556 ?
B1 B1 B1 30.01(4) 20_675 11_556 ?
F1 B1 B1 107(6) 20_675 11_556 ?
F1 B1 B1 148(4) . 11_556 ?
N1 B1 B1 53.8(4) . 11_556 ?
N1 B1 B1 54.0(5) 13_765 11_556 ?
B1 B1 B1 60.000(3) 8_645 11_556 ?
B1 B1 B1 59.998(13) 23_764 13_765 ?
B1 B1 B1 59.998(10) 20_675 13_765 ?
F1 B1 B1 137(6) 20_675 13_765 ?
F1 B1 B1 118(4) . 13_765 ?
N1 B1 B1 47.3(7) . 13_765 ?
N1 B1 B1 46.9(5) 13_765 13_765 ?
B1 B1 B1 30.002(12) 8_645 13_765 ?
B1 B1 B1 30.002(10) 11_556 13_765 ?

loop_
_geom_bond_atom_site_label_1
_geom_bond_atom_site_label_2
_geom_bond_distance
_geom_bond_site_symmetry_2
_geom_bond_publ_flag
P1 N1 1.597(5) . ?
P1 C4 1.901(4) 8_645 ?
P1 C4 1.901(4) 11_556 ?
P1 C4 1.901(4) . ?
C4 C1 1.528(6) . ?
C4 C2 1.534(6) . ?
C4 C3 1.539(5) . ?
N1 B1 1.544(16) 8_645 ?
N1 B1 1.544(16) 11_556 ?
N1 B1 1.544(16) . ?
N1 B1 1.554(13) 13_765 ?
N1 B1 1.554(13) 23_764 ?
N1 B1 1.554(13) 20_675 ?
F1 B1 1.30(4) 23_764 ?
F1 B1 1.49(6) . ?
B1 B1 1.054(13) 23_764 ?
B1 B1 1.054(13) 20_675 ?
B1 F1 1.30(4) 20_675 ?
B1 N1 1.554(13) 13_765 ?
B1 B1 1.83(2) 8_645 ?
B1 B1 1.83(2) 11_556 ?
B1 B1 2.11(3) 13_765 ?
